data_7225209
loop_
_publ_author_name
'Han, Xue'
'Ke, Jie'
'Suleiman, Norhidayah'
'Levason, William'
'Pugh, David'
'Zhang, Wenjian'
'Reid, Gillian'
'Licence, Peter'
'George, Michael W.'

_publ_section_title
;
 Phase behaviour and conductivity of supporting electrolytes in
 supercritical difluoromethane and 1,1-difluoroethane.
;
_journal_issue 21
_journal_name_full 'Physical chemistry chemical physics : PCCP'
_journal_page_first 14359
_journal_page_last 14369
_journal_paper_doi 10.1039/c6cp00466k
_journal_volume 18
_journal_year 2016
_chemical_formula_moiety 'C6 F18 P, C4 H12 N'
_chemical_formula_sum 'C10 H12 F18 N P'
_chemical_formula_weight 519.18
_chemical_name_systematic
;
 ?
;
_space_group_IT_number 62
_symmetry_cell_setting orthorhombic
_symmetry_Int_Tables_number 62
_symmetry_space_group_name_Hall '-P 2ac 2n'
_symmetry_space_group_name_H-M 'P n m a'
_atom_sites_solution_hydrogens geom
_atom_sites_solution_primary direct
_atom_sites_solution_secondary difmap
_audit_creation_method SHELXL-97
_audit_update_record
;
2015-10-20 deposited with the CCDC.
2016-05-11 downloaded from the CCDC.
;
_cell_angle_alpha 90.00
_cell_angle_beta 90.00
_cell_angle_gamma 90.00
_cell_formula_units_Z 4
_cell_length_a 18.972(2)
_cell_length_b 11.8654(13)
_cell_length_c 7.9166(9)
_cell_measurement_reflns_used 5095
_cell_measurement_temperature 100(2)
_cell_measurement_theta_max 34.6
_cell_measurement_theta_min 2.1
_cell_volume 1782.1(3)
_computing_cell_refinement
;
CrystalClear-SM Expert 2.0 r13 (Rigaku, 2011)
;
_computing_data_collection
;
CrystalClear-SM Expert 2.0 r13 (Rigaku, 2011)
;
_computing_data_reduction
;
CrystalClear-SM Expert 2.0 r13 (Rigaku, 2011)
;
_computing_structure_refinement 'SHELXL-97 (Sheldrick, 2008)'
_diffrn_ambient_temperature 100(2)
_diffrn_detector CCD
_diffrn_detector_area_resol_mean 28.5714
_diffrn_measured_fraction_theta_full 0.990
_diffrn_measured_fraction_theta_max 0.990
_diffrn_measurement_device
;
AFC12 (Right): Kappa 3 circle
;
_diffrn_measurement_device_type
;
Rigaku Saturn724+ (2x2 bin mode)
;
_diffrn_measurement_method 'profile data from \w-scans'
_diffrn_measurement_specimen_support Mitegen
_diffrn_radiation_monochromator Confocal
_diffrn_radiation_type MoK\a
_diffrn_radiation_wavelength 0.71073
_diffrn_reflns_av_R_equivalents 0.0148
_diffrn_reflns_av_sigmaI/netI 0.0201
_diffrn_reflns_limit_h_max 24
_diffrn_reflns_limit_h_min -24
_diffrn_reflns_limit_k_max 9
_diffrn_reflns_limit_k_min -15
_diffrn_reflns_limit_l_max 10
_diffrn_reflns_limit_l_min -9
_diffrn_reflns_number 6166
_diffrn_reflns_theta_full 27.48
_diffrn_reflns_theta_max 27.48
_diffrn_reflns_theta_min 3.27
_diffrn_source 'Rotating Anode'
_diffrn_source_current 55.0
_diffrn_source_power 2.5
_diffrn_source_voltage 45.0
_exptl_absorpt_coefficient_mu 0.332
_exptl_absorpt_correction_T_max 0.9836
_exptl_absorpt_correction_T_min 0.9707
_exptl_absorpt_correction_type multi-scan
_exptl_absorpt_process_details 'CrystalClear-SM Expert 2.0 r13 (Rigaku, 2011)'
_exptl_crystal_colour colourless
_exptl_crystal_density_diffrn 1.935
_exptl_crystal_density_method 'not measured'
_exptl_crystal_description block
_exptl_crystal_F_000 1024
_exptl_crystal_size_max 0.09
_exptl_crystal_size_mid 0.06
_exptl_crystal_size_min 0.05
_refine_diff_density_max 1.277
_refine_diff_density_min -0.338
_refine_diff_density_rms 0.076
_refine_ls_extinction_method none
_refine_ls_goodness_of_fit_ref 1.100
_refine_ls_hydrogen_treatment mixed
_refine_ls_matrix_type full
_refine_ls_number_parameters 166
_refine_ls_number_reflns 2130
_refine_ls_number_restraints 10
_refine_ls_restrained_S_all 1.098
_refine_ls_R_factor_all 0.0422
_refine_ls_R_factor_gt 0.0391
_refine_ls_shift/su_max 0.000
_refine_ls_shift/su_mean 0.000
_refine_ls_structure_factor_coef Fsqd
_refine_ls_weighting_details 'calc w=1/[\s^2^(Fo^2^)+(0.0738P)^2^+0.5772P] where P=(Fo^2^+2Fc^2^)/3'
_refine_ls_weighting_scheme calc
_refine_ls_wR_factor_gt 0.1141
_refine_ls_wR_factor_ref 0.1176
_reflns_number_gt 1961
_reflns_number_total 2130
_reflns_threshold_expression >2\s(I)
_cod_data_source_file c6cp00466k2.cif
_cod_data_source_block 2013dcp023
_cod_depositor_comments
;
The following automatic conversions were performed:

'_symmetry_cell_setting' value 'Orthorhombic' changed to
'orthorhombic' according to
/usr/data/users/saulius/crontab/automatic-downloads/rss-feeds/RSC/lib/dictionaries/cif_core.dic
dictionary named 'cif_core.dic' version 2.4.2 from 2011-04-26.

Automatic conversion script
Id: cif_fix_values 4268 2015-11-12 08:31:59Z antanas 

 Adding full bibliography for 7225209--7225211.cif.
;
_cod_original_sg_symbol_H-M Pnma
_cod_database_code 7225209

loop_
_symmetry_equiv_pos_as_xyz
'x, y, z'
'-x+1/2, -y, z+1/2'
'-x, y+1/2, -z'
'x+1/2, -y+1/2, -z+1/2'
'-x, -y, -z'
'x-1/2, y, -z-1/2'
'x, -y-1/2, z'
'-x-1/2, y-1/2, z-1/2'

loop_
_atom_site_label
_atom_site_type_symbol
_atom_site_fract_x
_atom_site_fract_y
_atom_site_fract_z
_atom_site_U_iso_or_equiv
_atom_site_adp_type
_atom_site_occupancy
_atom_site_symmetry_multiplicity
_atom_site_calc_flag
_atom_site_refinement_flags
C1 C 0.39226(9) 0.08720(16) 0.1229(2) 0.0186(4) Uani 1 1 d .
C2 C 0.36684(10) 0.02235(16) -0.0344(2) 0.0239(4) Uani 1 1 d .
C3 C 0.29741(11) 0.2500 0.2644(3) 0.0171(5) Uani 1 2 d S
C4 C 0.30055(13) 0.2500 0.4607(3) 0.0243(6) Uani 1 2 d S
C5 C 0.02739(14) 0.2500 0.8350(4) 0.0332(7) Uani 1 2 d SD
C6 C 0.08612(10) 0.14754(18) 1.0621(3) 0.0303(5) Uani 1 1 d .
H6A H 0.0428 0.1482 1.1296 0.045 Uiso 1 1 calc R
H6B H 0.1271 0.1470 1.1374 0.045 Uiso 1 1 calc R
H6C H 0.0869 0.0801 0.9907 0.045 Uiso 1 1 calc R
C7 C 0.15624(12) 0.2500 0.8538(3) 0.0194(5) Uani 1 2 d SD
N1 N 0.08845(9) 0.2500 0.9534(2) 0.0143(4) Uani 1 2 d S
F1 F 0.33055(7) 0.2500 -0.03512(17) 0.0176(3) Uani 1 2 d S
F2 F 0.45057(7) 0.2500 0.00248(18) 0.0215(3) Uani 1 2 d S
F3 F 0.43232(7) 0.2500 0.29533(17) 0.0173(3) Uani 1 2 d S
F4 F 0.46190(6) 0.06058(10) 0.13797(14) 0.0279(3) Uani 1 1 d .
F5 F 0.36106(6) 0.03380(10) 0.25658(13) 0.0273(3) Uani 1 1 d .
F6 F 0.38426(7) -0.08717(10) -0.01948(16) 0.0332(3) Uani 1 1 d .
F7 F 0.39811(6) 0.06013(10) -0.17474(14) 0.0291(3) Uani 1 1 d .
F8 F 0.29779(6) 0.02822(10) -0.05440(15) 0.0326(3) Uani 1 1 d .
F9 F 0.25695(5) 0.15923(9) 0.22261(14) 0.0249(3) Uani 1 1 d .
F10 F 0.33324(6) 0.15946(11) 0.52024(14) 0.0325(3) Uani 1 1 d .
F11 F 0.23502(9) 0.2500 0.5216(2) 0.0389(5) Uani 1 2 d S
P1 P 0.38278(3) 0.2500 0.12696(7) 0.01292(17) Uani 1 2 d S
H5A H -0.0142(7) 0.2500 0.902(3) 0.025(8) Uiso 1 2 d SD
H5B H 0.0351(7) 0.18258(4) 0.7728(7) 0.042(7) Uiso 1 1 d D
H7A H 0.1930(8) 0.2500 0.935(2) 0.013(6) Uiso 1 2 d SD
H7B H 0.1527(6) 0.18259(4) 0.7895(5) 0.032(6) Uiso 1 1 d D

loop_
_atom_site_aniso_label
_atom_site_aniso_U_11
_atom_site_aniso_U_22
_atom_site_aniso_U_33
_atom_site_aniso_U_23
_atom_site_aniso_U_13
_atom_site_aniso_U_12
C1 0.0204(7) 0.0171(9) 0.0183(8) -0.0009(7) -0.0002(6) 0.0040(7)
C2 0.0331(9) 0.0154(9) 0.0231(9) -0.0031(7) -0.0016(7) 0.0007(7)
C3 0.0136(9) 0.0209(12) 0.0167(11) 0.000 0.0008(8) 0.000
C4 0.0230(11) 0.0301(15) 0.0197(12) 0.000 0.0058(10) 0.000
C5 0.0187(11) 0.057(2) 0.0236(13) 0.000 -0.0061(10) 0.000
C6 0.0304(9) 0.0275(11) 0.0329(10) 0.0136(8) 0.0135(8) 0.0065(8)
C7 0.0167(10) 0.0249(13) 0.0167(11) 0.000 0.0063(9) 0.000
N1 0.0144(8) 0.0165(10) 0.0118(8) 0.000 0.0016(7) 0.000
F1 0.0199(6) 0.0179(7) 0.0150(6) 0.000 -0.0038(5) 0.000
F2 0.0176(6) 0.0257(8) 0.0210(7) 0.000 0.0067(5) 0.000
F3 0.0141(6) 0.0206(7) 0.0173(6) 0.000 -0.0050(5) 0.000
F4 0.0256(5) 0.0258(6) 0.0323(6) -0.0058(5) -0.0061(4) 0.0140(5)
F5 0.0427(7) 0.0184(6) 0.0209(5) 0.0061(4) 0.0037(5) 0.0025(5)
F6 0.0517(7) 0.0144(6) 0.0334(6) -0.0047(5) 0.0002(5) 0.0033(5)
F7 0.0452(6) 0.0248(6) 0.0174(5) -0.0041(4) 0.0018(5) 0.0038(5)
F8 0.0322(6) 0.0272(6) 0.0384(7) -0.0093(5) -0.0093(5) -0.0051(5)
F9 0.0184(5) 0.0287(6) 0.0276(6) -0.0002(5) 0.0012(4) -0.0085(4)
F10 0.0427(7) 0.0362(7) 0.0185(5) 0.0078(5) 0.0015(5) 0.0048(5)
F11 0.0306(8) 0.0541(12) 0.0319(9) 0.000 0.0188(7) 0.000
P1 0.0117(3) 0.0139(3) 0.0132(3) 0.000 -0.00118(19) 0.000

loop_
_atom_type_symbol
_atom_type_description
_atom_type_scat_dispersion_real
_atom_type_scat_dispersion_imag
_atom_type_scat_source
C C 0.0033 0.0016 'International Tables Vol C Tables 4.2.6.8 and 6.1.1.4'
H H 0.0000 0.0000 'International Tables Vol C Tables 4.2.6.8 and 6.1.1.4'
N N 0.0061 0.0033 'International Tables Vol C Tables 4.2.6.8 and 6.1.1.4'
F F 0.0171 0.0103 'International Tables Vol C Tables 4.2.6.8 and 6.1.1.4'
P P 0.1023 0.0942 'International Tables Vol C Tables 4.2.6.8 and 6.1.1.4'

loop_
_geom_angle_atom_site_label_1
_geom_angle_atom_site_label_2
_geom_angle_atom_site_label_3
_geom_angle
_geom_angle_site_symmetry_1
_geom_angle_site_symmetry_3
F4 C1 F5 104.13(13) . .
F4 C1 C2 104.98(14) . .
F5 C1 C2 104.98(14) . .
F4 C1 P1 108.60(12) . .
F5 C1 P1 114.07(11) . .
C2 C1 P1 118.78(12) . .
F8 C2 F7 108.84(15) . .
F8 C2 F6 107.75(15) . .
F7 C2 F6 106.72(15) . .
F8 C2 C1 112.38(15) . .
F7 C2 C1 111.42(15) . .
F6 C2 C1 109.52(15) . .
F9 C3 F9 104.35(17) . 7_565
F9 C3 C4 105.32(13) . .
F9 C3 C4 105.32(13) 7_565 .
F9 C3 P1 109.39(12) . .
F9 C3 P1 109.39(12) 7_565 .
C4 C3 P1 121.71(16) . .
F10 C4 F10 108.1(2) 7_565 .
F10 C4 F11 107.90(14) 7_565 .
F10 C4 F11 107.90(14) . .
F10 C4 C3 111.88(14) 7_565 .
F10 C4 C3 111.88(14) . .
F11 C4 C3 109.0(2) . .
N1 C5 H5A 107.2(15) . .
N1 C5 H5B 101.9(8) . .
H5A C5 H5B 114.59(16) . .
N1 C6 H6A 109.5 . .
N1 C6 H6B 109.5 . .
H6A C6 H6B 109.5 . .
N1 C6 H6C 109.5 . .
H6A C6 H6C 109.5 . .
H6B C6 H6C 109.5 . .
N1 C7 H7A 105.7(13) . .
N1 C7 H7B 102.6(7) . .
H7A C7 H7B 114.61(16) . .
C5 N1 C6 109.89(13) . .
C5 N1 C6 109.89(13) . 7_565
C6 N1 C6 109.3(2) . 7_565
C5 N1 C7 109.52(19) . .
C6 N1 C7 109.09(12) . .
C6 N1 C7 109.09(12) 7_565 .
F2 P1 F1 90.21(8) . .
F2 P1 F3 92.28(7) . .
F1 P1 F3 177.51(7) . .
F2 P1 C1 85.20(5) . .
F1 P1 C1 92.49(5) . .
F3 P1 C1 87.72(5) . .
F2 P1 C1 85.20(5) . 7_565
F1 P1 C1 92.49(5) . 7_565
F3 P1 C1 87.72(5) . 7_565
C1 P1 C1 169.19(10) . 7_565
F2 P1 C3 176.44(9) . .
F1 P1 C3 86.22(9) . .
F3 P1 C3 91.28(9) . .
C1 P1 C3 94.95(5) . .
C1 P1 C3 94.95(5) 7_565 .

loop_
_geom_bond_atom_site_label_1
_geom_bond_atom_site_label_2
_geom_bond_distance
_geom_bond_site_symmetry_2
C1 F4 1.3637(19) .
C1 F5 1.368(2) .
C1 C2 1.541(2) .
C1 P1 1.9403(19) .
C2 F8 1.321(2) .
C2 F7 1.337(2) .
C2 F6 1.346(2) .
C3 F9 1.3634(17) .
C3 F9 1.3635(17) 7_565
C3 C4 1.555(3) .
C3 P1 1.951(2) .
C4 F10 1.3269(19) 7_565
C4 F10 1.3269(19) .
C4 F11 1.333(3) .
C5 N1 1.490(3) .
C5 H5A 0.9504(10) .
C5 H5B 0.9507(10) .
C6 N1 1.490(2) .
C6 H6A 0.9800 .
C6 H6B 0.9800 .
C6 H6C 0.9800 .
C7 N1 1.508(3) .
C7 H7A 0.9504(10) .
C7 H7B 0.9506(10) .
N1 C6 1.490(2) 7_565
F1 P1 1.6212(14) .
F2 P1 1.6201(14) .
F3 P1 1.6309(14) .
P1 C1 1.9403(19) 7_565

loop_
_geom_torsion_atom_site_label_1
_geom_torsion_atom_site_label_2
_geom_torsion_atom_site_label_3
_geom_torsion_atom_site_label_4
_geom_torsion
_geom_torsion_site_symmetry_1
_geom_torsion_site_symmetry_4
F4 C1 C2 F8 172.12(15) . .
F5 C1 C2 F8 62.66(18) . .
P1 C1 C2 F8 -66.30(18) . .
F4 C1 C2 F7 -65.43(18) . .
F5 C1 C2 F7 -174.89(14) . .
P1 C1 C2 F7 56.15(19) . .
F4 C1 C2 F6 52.40(19) . .
F5 C1 C2 F6 -57.06(18) . .
P1 C1 C2 F6 173.98(11) . .
F9 C3 C4 F10 -174.24(15) . 7_565
F9 C3 C4 F10 -64.3(2) 7_565 7_565
P1 C3 C4 F10 60.75(15) . 7_565
F9 C3 C4 F10 64.3(2) . .
F9 C3 C4 F10 174.24(15) 7_565 .
P1 C3 C4 F10 -60.75(15) . .
F9 C3 C4 F11 -54.99(11) . .
F9 C3 C4 F11 54.99(11) 7_565 .
P1 C3 C4 F11 180.0 . .
F4 C1 P1 F2 43.15(11) . .
F5 C1 P1 F2 158.78(13) . .
C2 C1 P1 F2 -76.58(14) . .
F4 C1 P1 F1 133.16(11) . .
F5 C1 P1 F1 -111.22(12) . .
C2 C1 P1 F1 13.42(14) . .
F4 C1 P1 F3 -49.33(11) . .
F5 C1 P1 F3 66.30(12) . .
C2 C1 P1 F3 -169.06(14) . .
F4 C1 P1 C1 15.8(6) . 7_565
F5 C1 P1 C1 131.4(5) . 7_565
C2 C1 P1 C1 -103.9(5) . 7_565
F4 C1 P1 C3 -140.42(12) . .
F5 C1 P1 C3 -24.79(13) . .
C2 C1 P1 C3 99.85(15) . .
F9 C3 P1 F2 56.87(12) . .
F9 C3 P1 F2 -56.87(12) 7_565 .
C4 C3 P1 F2 180.0 . .
F9 C3 P1 F1 56.87(12) . .
F9 C3 P1 F1 -56.87(12) 7_565 .
C4 C3 P1 F1 180.0 . .
F9 C3 P1 F3 -123.13(12) . .
F9 C3 P1 F3 123.13(12) 7_565 .
C4 C3 P1 F3 0.0 . .
F9 C3 P1 C1 -35.31(13) . .
F9 C3 P1 C1 -149.04(12) 7_565 .
C4 C3 P1 C1 87.82(5) . .
F9 C3 P1 C1 149.04(12) . 7_565
F9 C3 P1 C1 35.31(13) 7_565 7_565
C4 C3 P1 C1 -87.82(5) . 7_565
